data_1530065
loop_
_publ_author_name
'Hasebe, K.'

_publ_section_title
;
 Studies of the crystal structure of ammonium sulfate in connection with
 its ferroelectric phase transition
;
_journal_name_full 'Journal of the Physical Society of Japan'
_journal_page_first 1266
_journal_page_last 1274
_journal_volume 50
_journal_year 1981
_chemical_formula_sum 'H8 N2 O4 S'
_chemical_name_systematic '(N H4)2 (S O4)'
_space_group_IT_number 33
_symmetry_space_group_name_Hall 'P 2c -2n'
_symmetry_space_group_name_H-M 'P n a 21'
_cell_angle_alpha 90
_cell_angle_beta 90
_cell_angle_gamma 90
_cell_formula_units_Z 4
_cell_length_a 7.924
_cell_length_b 10.526
_cell_length_c 5.953
_cell_volume 496.528
_citation_journal_id_ASTM JUPSAU
_cod_data_source_file Hasebe_JUPSAU_1981_629.cif
_cod_data_source_block H8N2O4S1
_cod_original_formula_sum 'H8 N2 O4 S1'
_cod_database_code 1530065

loop_
_symmetry_equiv_pos_as_xyz
x,y,z
-x,-y,z+1/2
-x+1/2,y+1/2,z+1/2
x+1/2,-y+1/2,z

loop_
_atom_site_label
_atom_site_type_symbol
_atom_site_fract_x
_atom_site_fract_y
_atom_site_fract_z
_atom_site_occupancy
_atom_site_U_iso_or_equiv
O1 O-2 0.0608 0.4055 0.2095 1 0.0
H1 H+1 0.762 0.329 0.205 0.5 0.0
H7 H+1 0.687 0.47 0.335 0.5 0.0
O3 O-2 0.3407 0.346 0.0894 1 0.0
H2 H+1 0.578 0.365 0.209 0.5 0.0
H10 H+1 0.987 0.783 0.28 0.5 0.0
H12 H+1 0.943 0.673 0.379 0.5 0.0
H11 H+1 0.888 0.68 0.146 0.5 0.0
N2 N-3 0.6804 0.3946 0.254 0.5 0.0
H6 H+1 0.579 0.365 0.295 0.5 0.0
H15 H+1 0.886 0.684 0.355 0.5 0.0
H5 H+1 0.762 0.323 0.301 0.5 0.0
N3 N-3 0.9817 0.6991 0.2614 0.5 0.0
H4 H+1 0.693 0.42 0.389 0.5 0.0
H14 H+1 0.988 0.78 0.215 0.5 0.0
H8 H+1 0.692 0.424 0.113 0.5 0.0
N1 N-3 0.6805 0.3944 0.2463 0.5 0.0
S1 S+6 0.2424 0.4236 0.25 1 0.0
H3 H+1 0.687 0.467 0.164 0.5 0.0
H13 H+1 1.095 0.677 0.25 0.5 0.0
H9 H+1 1.095 0.674 0.25 0.5 0.0
H16 H+1 0.943 0.677 0.121 0.5 0.0
O4 O-2 0.2861 0.3839 0.4826 1 0.0
N4 N-3 0.9816 0.6991 0.2387 0.5 0.0
O2 O-2 0.2887 0.5595 0.2205 1 0.0
